data_4089449
loop_
_publ_author_name
'Yu, Xiao-Feng'
'Zhang, Cheng'
'Wang, Zhong-Xia'

_publ_section_title
;
 Rapid and Controlled Polymerization of rac-Lactide Using N,N,O-Chelate
 Zinc Enolate Catalysts
;
_journal_issue 11
_journal_name_full Organometallics
_journal_page_first 3262
_journal_paper_doi 10.1021/om400193z
_journal_volume 32
_journal_year 2013
_chemical_formula_sum 'C18 H23 N3 O Zn'
_chemical_formula_weight 362.76
_space_group_IT_number 14
_space_group_name_Hall '-P 2ybc'
_space_group_name_H-M_alt 'P 1 21/c 1'
_symmetry_cell_setting monoclinic
_symmetry_space_group_name_H-M 'P 1 21/c 1'
_atom_sites_solution_hydrogens geom
_atom_sites_solution_primary direct
_atom_sites_solution_secondary difmap
_audit_creation_method SHELXL-97
_cell_angle_alpha 90.00
_cell_angle_beta 99.754(2)
_cell_angle_gamma 90.00
_cell_formula_units_Z 4
_cell_length_a 7.8795(11)
_cell_length_b 15.154(2)
_cell_length_c 15.398(2)
_cell_measurement_reflns_used 3468
_cell_measurement_temperature 294(2)
_cell_measurement_theta_max 24.98
_cell_measurement_theta_min 2.68
_cell_volume 1812.0(4)
_computing_cell_refinement 'Bruker SMART'
_computing_data_collection 'Bruker SMART'
_computing_data_reduction 'Bruker SAINT'
_computing_molecular_graphics 'Bruker SHELXTL'
_computing_publication_material 'Bruker SHELXTL'
_computing_structure_refinement 'SHELXL-97 (Sheldrick, 1997)'
_computing_structure_solution 'SHELXS-97 (Sheldrick, 1990)'
_diffrn_ambient_temperature 294(2)
_diffrn_measured_fraction_theta_full 1.000
_diffrn_measured_fraction_theta_max 1.000
_diffrn_measurement_device_type 'CCD area detector'
_diffrn_measurement_method 'phi and omega scans'
_diffrn_radiation_monochromator graphite
_diffrn_radiation_source 'fine-focus sealed tube'
_diffrn_radiation_type MoK\a
_diffrn_radiation_wavelength 0.71073
_diffrn_reflns_av_R_equivalents 0.0293
_diffrn_reflns_av_sigmaI/netI 0.0319
_diffrn_reflns_limit_h_max 9
_diffrn_reflns_limit_h_min -7
_diffrn_reflns_limit_k_max 12
_diffrn_reflns_limit_k_min -18
_diffrn_reflns_limit_l_max 18
_diffrn_reflns_limit_l_min -17
_diffrn_reflns_number 9098
_diffrn_reflns_theta_full 25.01
_diffrn_reflns_theta_max 25.01
_diffrn_reflns_theta_min 1.90
_exptl_absorpt_coefficient_mu 1.363
_exptl_absorpt_correction_T_max 1.000000
_exptl_absorpt_correction_T_min 0.764507
_exptl_absorpt_correction_type multi-scan
_exptl_absorpt_process_details SADABS
_exptl_crystal_density_diffrn 1.330
_exptl_crystal_density_meas ?
_exptl_crystal_density_method 'not measured'
_exptl_crystal_F_000 760
_exptl_crystal_size_max 0.18
_exptl_crystal_size_mid 0.16
_exptl_crystal_size_min 0.12
_refine_diff_density_max 2.292
_refine_diff_density_min -0.482
_refine_diff_density_rms 0.092
_refine_ls_extinction_method none
_refine_ls_goodness_of_fit_ref 1.085
_refine_ls_hydrogen_treatment constr
_refine_ls_matrix_type full
_refine_ls_number_parameters 213
_refine_ls_number_reflns 3199
_refine_ls_number_restraints 0
_refine_ls_restrained_S_all 1.085
_refine_ls_R_factor_all 0.0828
_refine_ls_R_factor_gt 0.0643
_refine_ls_shift/su_max 0.001
_refine_ls_shift/su_mean 0.000
_refine_ls_structure_factor_coef Fsqd
_refine_ls_weighting_details 'calc w=1/[\s^2^(Fo^2^)+(0.0930P)^2^+4.2943P] where P=(Fo^2^+2Fc^2^)/3'
_refine_ls_weighting_scheme calc
_refine_ls_wR_factor_gt 0.1741
_refine_ls_wR_factor_ref 0.1904
_reflns_number_gt 2477
_reflns_number_total 3199
_reflns_threshold_expression >2sigma(I)
_cod_data_source_file om400193z_si_002.cif
_cod_data_source_block 60422c
_cod_depositor_comments
;
The following automatic conversions were performed:

data item '_exptl_absorpt_correction_type' value 'MULTI-SCAN' was
changed to 'multi-scan' in accordance with the
/home/saulius/struct/COD-crude-data/automatic-downloads/DataCite-retrospective/ACS/depositions/lib/dictionaries/cif_core.dic
dictionary named 'cif_core.dic' version 2.4.2 last updated on
2011-04-26.

data item '_refine_ls_hydrogen_treatment' value 'CONSTR' was changed
to 'constr' in accordance with the
/home/saulius/struct/COD-crude-data/automatic-downloads/DataCite-retrospective/ACS/depositions/lib/dictionaries/cif_core.dic
dictionary named 'cif_core.dic' version 2.4.2 last updated on
2011-04-26.

data item '_symmetry_cell_setting' value 'Monoclinic' was changed to
'monoclinic' in accordance with the
/home/saulius/struct/COD-crude-data/automatic-downloads/DataCite-retrospective/ACS/depositions/lib/dictionaries/cif_core.dic
dictionary named 'cif_core.dic' version 2.4.2 last updated on
2011-04-26.

data item '_exptl_crystal_density_meas' value 'none' was changed to
'?' -- the value is perceived as not measured.

Automatic conversion script
Id: cif_fix_values 6909 2019-04-08 15:41:33Z antanas 
;
_cod_original_sg_symbol_H-M P2(1)/c
_cod_database_code 4089449

loop_
_symmetry_equiv_pos_as_xyz
'x, y, z'
'-x, y+1/2, -z+1/2'
'-x, -y, -z'
'x, -y-1/2, z-1/2'

loop_
_atom_site_label
_atom_site_type_symbol
_atom_site_fract_x
_atom_site_fract_y
_atom_site_fract_z
_atom_site_U_iso_or_equiv
_atom_site_adp_type
_atom_site_occupancy
_atom_site_symmetry_multiplicity
_atom_site_calc_flag
_atom_site_refinement_flags
Zn1 Zn 0.58944(9) 0.72184(4) 0.15131(4) 0.0497(3) Uani 1 1 d .
O1 O 0.3933(6) 0.7463(3) 0.0546(3) 0.0592(11) Uani 1 1 d .
N1 N 0.4348(6) 0.6540(3) 0.2227(3) 0.0449(10) Uani 1 1 d .
N2 N 0.6826(6) 0.5289(3) 0.1945(3) 0.0462(10) Uani 1 1 d .
N3 N 0.6966(6) 0.5933(3) 0.1332(3) 0.0465(10) Uani 1 1 d .
C1 C 0.1106(10) 0.7789(5) -0.0097(5) 0.0730(19) Uani 1 1 d .
H1A H 0.1513 0.8364 -0.0224 0.110 Uiso 1 1 calc R
H1B H 0.0008 0.7843 0.0090 0.110 Uiso 1 1 calc R
H1C H 0.0989 0.7429 -0.0617 0.110 Uiso 1 1 calc R
C2 C 0.2370(8) 0.7369(4) 0.0623(4) 0.0513(14) Uani 1 1 d .
C3 C 0.1740(7) 0.6886(4) 0.1271(4) 0.0534(14) Uani 1 1 d .
H3 H 0.0548 0.6852 0.1215 0.064 Uiso 1 1 calc R
C4 C 0.2694(7) 0.6441(4) 0.2005(4) 0.0492(13) Uani 1 1 d .
C5 C 0.1663(9) 0.5834(5) 0.2500(5) 0.0733(19) Uani 1 1 d .
H5A H 0.2367 0.5344 0.2734 0.110 Uiso 1 1 calc R
H5B H 0.0673 0.5621 0.2106 0.110 Uiso 1 1 calc R
H5C H 0.1296 0.6153 0.2974 0.110 Uiso 1 1 calc R
C6 C 0.5309(7) 0.6097(4) 0.2969(4) 0.0467(12) Uani 1 1 d .
C7 C 0.5162(9) 0.6290(4) 0.3831(4) 0.0603(15) Uani 1 1 d .
H7 H 0.4324 0.6688 0.3937 0.072 Uiso 1 1 calc R
C8 C 0.6213(10) 0.5912(5) 0.4533(4) 0.0728(19) Uani 1 1 d .
H8 H 0.6073 0.6047 0.5106 0.087 Uiso 1 1 calc R
C9 C 0.7475(10) 0.5335(5) 0.4384(5) 0.076(2) Uani 1 1 d .
H9 H 0.8180 0.5073 0.4859 0.091 Uiso 1 1 calc R
C10 C 0.7711(8) 0.5139(5) 0.3537(4) 0.0647(17) Uani 1 1 d .
H10 H 0.8594 0.4763 0.3442 0.078 Uiso 1 1 calc R
C11 C 0.6617(7) 0.5509(4) 0.2826(4) 0.0470(12) Uani 1 1 d .
C12 C 0.6709(11) 0.3639(4) 0.2070(5) 0.078(2) Uani 1 1 d .
H12A H 0.7802 0.3445 0.2384 0.117 Uiso 1 1 calc R
H12B H 0.6243 0.3198 0.1650 0.117 Uiso 1 1 calc R
H12C H 0.5931 0.3735 0.2479 0.117 Uiso 1 1 calc R
C13 C 0.6939(8) 0.4475(4) 0.1604(4) 0.0550(14) Uani 1 1 d .
C14 C 0.7191(9) 0.4615(4) 0.0740(4) 0.0645(17) Uani 1 1 d .
H14 H 0.7325 0.4180 0.0331 0.077 Uiso 1 1 calc R
C15 C 0.7205(7) 0.5503(4) 0.0602(4) 0.0496(13) Uani 1 1 d .
C16 C 0.7422(9) 0.5999(5) -0.0208(4) 0.0740(19) Uani 1 1 d .
H16A H 0.7072 0.6601 -0.0155 0.111 Uiso 1 1 calc R
H16B H 0.6724 0.5733 -0.0712 0.111 Uiso 1 1 calc R
H16C H 0.8609 0.5982 -0.0278 0.111 Uiso 1 1 calc R
C17 C 0.7554(9) 0.8174(4) 0.1893(4) 0.0635(16) Uani 1 1 d .
H17A H 0.8356 0.8216 0.1481 0.076 Uiso 1 1 calc R
H17B H 0.6938 0.8730 0.1877 0.076 Uiso 1 1 calc R
C18 C 0.8521(12) 0.8035(7) 0.2783(6) 0.099(3) Uani 1 1 d .
H18A H 0.7732 0.7963 0.3189 0.149 Uiso 1 1 calc R
H18B H 0.9247 0.8536 0.2954 0.149 Uiso 1 1 calc R
H18C H 0.9218 0.7515 0.2789 0.149 Uiso 1 1 calc R

loop_
_atom_site_aniso_label
_atom_site_aniso_U_11
_atom_site_aniso_U_22
_atom_site_aniso_U_33
_atom_site_aniso_U_23
_atom_site_aniso_U_13
_atom_site_aniso_U_12
Zn1 0.0509(4) 0.0437(4) 0.0542(4) -0.0001(3) 0.0084(3) -0.0072(3)
O1 0.056(3) 0.063(3) 0.057(2) 0.011(2) 0.0064(19) -0.007(2)
N1 0.045(2) 0.043(2) 0.046(2) -0.0046(19) 0.0062(19) 0.006(2)
N2 0.042(2) 0.044(2) 0.054(3) 0.008(2) 0.011(2) 0.0035(19)
N3 0.047(2) 0.043(2) 0.050(3) 0.000(2) 0.010(2) -0.002(2)
C1 0.070(4) 0.073(5) 0.073(4) 0.006(4) 0.005(4) 0.001(4)
C2 0.055(4) 0.045(3) 0.052(3) -0.005(3) 0.003(3) 0.003(3)
C3 0.041(3) 0.058(3) 0.060(3) -0.008(3) 0.008(3) 0.001(3)
C4 0.051(3) 0.048(3) 0.052(3) -0.007(2) 0.018(3) 0.003(2)
C5 0.061(4) 0.081(5) 0.079(5) 0.008(4) 0.014(3) -0.009(4)
C6 0.046(3) 0.048(3) 0.047(3) 0.001(2) 0.010(2) -0.002(2)
C7 0.071(4) 0.056(3) 0.055(4) -0.002(3) 0.015(3) 0.007(3)
C8 0.090(5) 0.083(5) 0.047(4) 0.002(3) 0.013(3) -0.006(4)
C9 0.075(5) 0.090(5) 0.058(4) 0.017(4) -0.006(3) -0.001(4)
C10 0.055(4) 0.066(4) 0.072(4) 0.015(3) 0.006(3) 0.010(3)
C11 0.047(3) 0.045(3) 0.049(3) 0.003(2) 0.008(2) -0.002(2)
C12 0.092(5) 0.047(4) 0.100(6) 0.010(4) 0.027(4) 0.003(3)
C13 0.053(3) 0.046(3) 0.068(4) 0.002(3) 0.017(3) 0.004(3)
C14 0.072(4) 0.057(4) 0.069(4) -0.016(3) 0.025(3) -0.002(3)
C15 0.043(3) 0.058(3) 0.049(3) -0.009(3) 0.010(2) -0.004(3)
C16 0.076(4) 0.092(5) 0.057(4) -0.007(4) 0.020(3) -0.015(4)
C17 0.069(4) 0.051(3) 0.068(4) -0.009(3) 0.008(3) -0.010(3)
C18 0.085(6) 0.124(7) 0.082(5) -0.019(5) -0.002(4) -0.021(5)

loop_
_atom_type_symbol
_atom_type_description
_atom_type_scat_dispersion_real
_atom_type_scat_dispersion_imag
_atom_type_scat_source
C C 0.0033 0.0016 'International Tables Vol C Tables 4.2.6.8 and 6.1.1.4'
H H 0.0000 0.0000 'International Tables Vol C Tables 4.2.6.8 and 6.1.1.4'
N N 0.0061 0.0033 'International Tables Vol C Tables 4.2.6.8 and 6.1.1.4'
O O 0.0106 0.0060 'International Tables Vol C Tables 4.2.6.8 and 6.1.1.4'
Zn Zn 0.2839 1.4301 'International Tables Vol C Tables 4.2.6.8 and 6.1.1.4'

loop_
_geom_angle_atom_site_label_1
_geom_angle_atom_site_label_2
_geom_angle_atom_site_label_3
_geom_angle
C17 Zn1 O1 118.5(2)
C17 Zn1 N1 129.3(2)
O1 Zn1 N1 92.17(17)
C17 Zn1 N3 116.5(2)
O1 Zn1 N3 110.01(18)
N1 Zn1 N3 84.13(16)
C2 O1 Zn1 123.6(4)
C4 N1 C6 122.0(5)
C4 N1 Zn1 125.3(4)
C6 N1 Zn1 112.5(3)
C13 N2 N3 111.4(4)
C13 N2 C11 127.3(5)
N3 N2 C11 121.3(4)
C15 N3 N2 105.6(4)
C15 N3 Zn1 131.4(4)
N2 N3 Zn1 118.3(3)
C2 C1 H1A 109.5
C2 C1 H1B 109.5
H1A C1 H1B 109.5
C2 C1 H1C 109.5
H1A C1 H1C 109.5
H1B C1 H1C 109.5
O1 C2 C3 126.7(5)
O1 C2 C1 114.6(6)
C3 C2 C1 118.6(6)
C2 C3 C4 127.9(5)
C2 C3 H3 116.0
C4 C3 H3 116.0
N1 C4 C3 121.9(5)
N1 C4 C5 122.5(5)
C3 C4 C5 115.6(5)
C4 C5 H5A 109.5
C4 C5 H5B 109.5
H5A C5 H5B 109.5
C4 C5 H5C 109.5
H5A C5 H5C 109.5
H5B C5 H5C 109.5
C7 C6 C11 117.8(5)
C7 C6 N1 123.4(5)
C11 C6 N1 118.4(5)
C8 C7 C6 122.1(6)
C8 C7 H7 118.9
C6 C7 H7 118.9
C7 C8 C9 119.4(6)
C7 C8 H8 120.3
C9 C8 H8 120.3
C8 C9 C10 120.9(6)
C8 C9 H9 119.6
C10 C9 H9 119.6
C9 C10 C11 119.4(6)
C9 C10 H10 120.3
C11 C10 H10 120.3
C10 C11 C6 120.3(5)
C10 C11 N2 119.7(5)
C6 C11 N2 120.0(5)
C13 C12 H12A 109.5
C13 C12 H12B 109.5
H12A C12 H12B 109.5
C13 C12 H12C 109.5
H12A C12 H12C 109.5
H12B C12 H12C 109.5
N2 C13 C14 105.1(5)
N2 C13 C12 124.8(6)
C14 C13 C12 129.9(6)
C15 C14 C13 107.8(5)
C15 C14 H14 126.1
C13 C14 H14 126.1
N3 C15 C14 110.1(5)
N3 C15 C16 120.5(6)
C14 C15 C16 129.3(6)
C15 C16 H16A 109.5
C15 C16 H16B 109.5
H16A C16 H16B 109.5
C15 C16 H16C 109.5
H16A C16 H16C 109.5
H16B C16 H16C 109.5
C18 C17 Zn1 112.6(5)
C18 C17 H17A 109.1
Zn1 C17 H17A 109.1
C18 C17 H17B 109.1
Zn1 C17 H17B 109.1
H17A C17 H17B 107.8
C17 C18 H18A 109.5
C17 C18 H18B 109.5
H18A C18 H18B 109.5
C17 C18 H18C 109.5
H18A C18 H18C 109.5
H18B C18 H18C 109.5

loop_
_geom_bond_atom_site_label_1
_geom_bond_atom_site_label_2
_geom_bond_distance
Zn1 C17 1.973(6)
Zn1 O1 1.991(4)
Zn1 N1 2.051(4)
Zn1 N3 2.159(4)
O1 C2 1.265(7)
N1 C4 1.299(7)
N1 C6 1.427(7)
N2 C13 1.350(7)
N2 N3 1.375(6)
N2 C11 1.434(7)
N3 C15 1.341(7)
C1 C2 1.501(9)
C1 H1A 0.9600
C1 H1B 0.9600
C1 H1C 0.9600
C2 C3 1.395(8)
C3 C4 1.418(8)
C3 H3 0.9300
C4 C5 1.516(8)
C5 H5A 0.9600
C5 H5B 0.9600
C5 H5C 0.9600
C6 C7 1.382(8)
C6 C11 1.407(8)
C7 C8 1.371(9)
C7 H7 0.9300
C8 C9 1.372(11)
C8 H8 0.9300
C9 C10 1.380(10)
C9 H9 0.9300
C10 C11 1.391(8)
C10 H10 0.9300
C12 C13 1.482(9)
C12 H12A 0.9600
C12 H12B 0.9600
C12 H12C 0.9600
C13 C14 1.394(9)
C14 C15 1.362(9)
C14 H14 0.9300
C15 C16 1.491(9)
C16 H16A 0.9600
C16 H16B 0.9600
C16 H16C 0.9600
C17 C18 1.466(10)
C17 H17A 0.9700
C17 H17B 0.9700
C18 H18A 0.9600
C18 H18B 0.9600
C18 H18C 0.9600

loop_
_geom_torsion_atom_site_label_1
_geom_torsion_atom_site_label_2
_geom_torsion_atom_site_label_3
_geom_torsion_atom_site_label_4
_geom_torsion
C17 Zn1 O1 C2 -122.9(5)
N1 Zn1 O1 C2 15.0(5)
N3 Zn1 O1 C2 99.5(5)
C17 Zn1 N1 C4 127.2(5)
O1 Zn1 N1 C4 -3.1(5)
N3 Zn1 N1 C4 -113.0(4)
C17 Zn1 N1 C6 -58.9(5)
O1 Zn1 N1 C6 170.8(4)
N3 Zn1 N1 C6 60.9(3)
C13 N2 N3 C15 -1.2(6)
C11 N2 N3 C15 177.9(5)
C13 N2 N3 Zn1 157.0(4)
C11 N2 N3 Zn1 -23.9(6)
C17 Zn1 N3 C15 -101.2(5)
O1 Zn1 N3 C15 37.2(5)
N1 Zn1 N3 C15 127.4(5)
C17 Zn1 N3 N2 107.2(4)
O1 Zn1 N3 N2 -114.3(4)
N1 Zn1 N3 N2 -24.2(4)
Zn1 O1 C2 C3 -17.6(8)
Zn1 O1 C2 C1 166.0(4)
O1 C2 C3 C4 3.8(10)
C1 C2 C3 C4 -179.8(6)
C6 N1 C4 C3 179.5(5)
Zn1 N1 C4 C3 -7.1(7)
C6 N1 C4 C5 -1.5(8)
Zn1 N1 C4 C5 171.9(4)
C2 C3 C4 N1 9.9(9)
C2 C3 C4 C5 -169.2(6)
C4 N1 C6 C7 -68.7(8)
Zn1 N1 C6 C7 117.2(5)
C4 N1 C6 C11 119.1(6)
Zn1 N1 C6 C11 -55.1(6)
C11 C6 C7 C8 -1.6(9)
N1 C6 C7 C8 -173.9(6)
C6 C7 C8 C9 1.1(11)
C7 C8 C9 C10 0.8(11)
C8 C9 C10 C11 -2.2(11)
C9 C10 C11 C6 1.7(10)
C9 C10 C11 N2 -178.3(6)
C7 C6 C11 C10 0.1(9)
N1 C6 C11 C10 172.8(5)
C7 C6 C11 N2 -179.9(5)
N1 C6 C11 N2 -7.1(8)
C13 N2 C11 C10 50.9(8)
N3 N2 C11 C10 -128.1(6)
C13 N2 C11 C6 -129.2(6)
N3 N2 C11 C6 51.9(7)
N3 N2 C13 C14 1.0(6)
C11 N2 C13 C14 -178.0(5)
N3 N2 C13 C12 -175.2(6)
C11 N2 C13 C12 5.8(10)
N2 C13 C14 C15 -0.4(7)
C12 C13 C14 C15 175.5(7)
N2 N3 C15 C14 0.9(6)
Zn1 N3 C15 C14 -153.3(4)
N2 N3 C15 C16 -179.6(5)
Zn1 N3 C15 C16 26.2(8)
C13 C14 C15 N3 -0.3(7)
C13 C14 C15 C16 -179.7(6)
O1 Zn1 C17 C18 158.9(5)
N1 Zn1 C17 C18 39.0(7)
N3 Zn1 C17 C18 -66.2(6)
